data_7052028
loop_
_publ_author_name
'Dalgarno, Scott J.'
'Warren, John E.'
'Atwood, Jerry L.'
'Raston, Colin L.'

_publ_section_title
;
 Versatility of p-sulfonatocalix[5]arene in building up multicomponent
 bilayers
;
_journal_issue 12
_journal_name_full 'New Journal of Chemistry'
_journal_page_first 2100
_journal_paper_doi 10.1039/b810229e
_journal_volume 32
_journal_year 2008
_chemical_formula_sum 'C41 H65.5 Eu N Na2 O37.75 S5'
_chemical_formula_weight 1534.68
_chemical_name_systematic
;
?
;
_space_group_IT_number 19
_symmetry_cell_setting orthorhombic
_symmetry_space_group_name_Hall 'P 2ac 2ab'
_symmetry_space_group_name_H-M 'P 21 21 21'
_atom_sites_solution_hydrogens geom
_atom_sites_solution_primary direct
_atom_sites_solution_secondary difmap
_audit_creation_method SHELXL-97
_cell_angle_alpha 90.00
_cell_angle_beta 90.00
_cell_angle_gamma 90.00
_cell_formula_units_Z 4
_cell_length_a 11.3889(10)
_cell_length_b 19.1696(17)
_cell_length_c 29.359(3)
_cell_measurement_temperature 123(2)
_cell_volume 6409.7(10)
_computing_cell_refinement 'SAINT (Bruker, 1998)'
_computing_data_collection 'SMART (Bruker, 1998)'
_computing_data_reduction 'SAINT (Bruker, 1998)'
_computing_molecular_graphics
;
XSeed (Barbour, 2001)
;
_computing_publication_material 'local program'
_computing_structure_refinement 'SHELXL-97 (Sheldrick, 1997)'
_computing_structure_solution 'SHELXS-97 (Sheldrick, 1990)'
_diffrn_ambient_temperature 123(2)
_diffrn_measured_fraction_theta_full 0.991
_diffrn_measured_fraction_theta_max 0.991
_diffrn_measurement_device_type 'Bruker SMART 1000 CCD diffractometer'
_diffrn_radiation_type Synchrotron
_diffrn_radiation_wavelength 0.69030
_diffrn_reflns_av_R_equivalents 0.0429
_diffrn_reflns_av_sigmaI/netI 0.0546
_diffrn_reflns_limit_h_max 14
_diffrn_reflns_limit_h_min -15
_diffrn_reflns_limit_k_max 25
_diffrn_reflns_limit_k_min -23
_diffrn_reflns_limit_l_max 36
_diffrn_reflns_limit_l_min -39
_diffrn_reflns_number 43343
_diffrn_reflns_theta_full 27.50
_diffrn_reflns_theta_max 27.50
_diffrn_reflns_theta_min 1.86
_exptl_absorpt_coefficient_mu 1.251
_exptl_absorpt_correction_T_max 0.9401
_exptl_absorpt_correction_T_min 0.7613
_exptl_absorpt_correction_type multi-scan
_exptl_crystal_colour Colourless
_exptl_crystal_density_diffrn 1.590
_exptl_crystal_density_method 'not measured'
_exptl_crystal_description Plate
_exptl_crystal_F_000 3142
_exptl_crystal_size_max 0.11
_exptl_crystal_size_mid 0.07
_exptl_crystal_size_min 0.05
_refine_diff_density_max 1.162
_refine_diff_density_min -0.723
_refine_diff_density_rms 0.113
_refine_ls_abs_structure_details 'Flack H D (1983), Acta Cryst. A39, 876-881'
_refine_ls_abs_structure_Flack 0.581(10)
_refine_ls_extinction_method none
_refine_ls_goodness_of_fit_ref 1.031
_refine_ls_hydrogen_treatment constr
_refine_ls_matrix_type full
_refine_ls_number_parameters 806
_refine_ls_number_reflns 15887
_refine_ls_number_restraints 18
_refine_ls_restrained_S_all 1.031
_refine_ls_R_factor_all 0.0742
_refine_ls_R_factor_gt 0.0542
_refine_ls_shift/su_max 0.012
_refine_ls_shift/su_mean 0.001
_refine_ls_structure_factor_coef Fsqd
_refine_ls_weighting_details 'calc w=1/[\s^2^(Fo^2^)+(0.1000P)^2^+0.0000P] where P=(Fo^2^+2Fc^2^)/3'
_refine_ls_weighting_scheme calc
_refine_ls_wR_factor_gt 0.1380
_refine_ls_wR_factor_ref 0.1521
_reflns_number_gt 12661
_reflns_number_total 15887
_reflns_threshold_expression >2sigma(I)
_cod_data_source_file b810229e.txt
_cod_data_source_block 2PicNO
_cod_depositor_comments
;
The following automatic conversions were performed:
'_symmetry_cell_setting' value 'Orthorhombic' changed to 'orthorhombic'
according to '/home/saulius/struct/CIF-dictionaries/cif_core.dic'
dictionary named 'cif_core.dic' version 2.4.1 from 2010-06-29.

Automatic conversion script
Id: cif_fix_enum 1527 2010-12-29 10:47:43Z saulius 
;
_cod_original_cell_volume 6409.8(10)
_cod_original_sg_symbol_H-M P212121
_cod_original_formula_sum 'C41 H65.50 Eu N Na2 O37.75 S5'
_cod_database_code 7052028

loop_
_symmetry_equiv_pos_as_xyz
'x, y, z'
'-x+1/2, -y, z+1/2'
'x+1/2, -y+1/2, -z'
'-x, y+1/2, -z+1/2'

loop_
_atom_site_label
_atom_site_type_symbol
_atom_site_fract_x
_atom_site_fract_y
_atom_site_fract_z
_atom_site_U_iso_or_equiv
_atom_site_adp_type
_atom_site_occupancy
_atom_site_symmetry_multiplicity
_atom_site_calc_flag
_atom_site_refinement_flags
_atom_site_disorder_assembly
_atom_site_disorder_group
Eu1 Eu 0.48367(2) 0.386115(15) 0.014424(9) 0.04024(8) Uani 1 1 d . . .
S1 S 1.11185(17) -0.07278(11) 0.11561(7) 0.0638(5) Uani 1 1 d . . .
Na1 Na 0.5745(5) -0.1805(2) -0.05915(13) 0.0260(8) Uiso 0.60 1 d P A 4
O1 O 1.0139(17) -0.0931(9) 0.0895(5) 0.101(4) Uiso 0.50 1 d P B 1
N1 N 0.2957(14) 0.3911(9) -0.0714(5) 0.007(4) Uiso 0.20 1 d PD C 1
C1 C 0.9126(6) -0.0496(5) 0.2273(3) 0.073(2) Uani 1 1 d . B .
S2 S 1.10993(13) 0.30699(9) 0.11950(5) 0.0459(3) Uani 1 1 d . . .
Na2 Na 0.4763(5) -0.0482(3) -0.00789(19) 0.0521(11) Uani 0.60 1 d P A 2
O2 O 1.0281(13) -0.1283(6) 0.0951(4) 0.074(3) Uiso 0.50 1 d P B 2
N2 N 0.2961(7) 0.3742(4) -0.0767(3) 0.042(2) Uiso 0.80 1 d P D 2
C2 C 0.9613(6) -0.0758(4) 0.1880(3) 0.0601(18) Uani 1 1 d . . .
H2 H 0.9352 -0.1193 0.1763 0.072 Uiso 1 1 calc R B .
Na3 Na 0.4631(11) -0.0186(5) -0.0195(3) 0.074(3) Uani 0.40 1 d P A 1
O3 O 1.1920(15) -0.1269(8) 0.1248(6) 0.086(5) Uiso 0.50 1 d P B 1
C3 C 1.0498(6) -0.0382(5) 0.1652(3) 0.064(2) Uani 1 1 d . B .
S4 S 0.42972(11) 0.11825(8) 0.06025(4) 0.0413(3) Uani 1 1 d . B .
Na4 Na 0.6126(13) -0.1797(6) -0.0516(4) 0.039(3) Uiso 0.20 1 d P A 5
O4 O 1.2196(10) -0.1103(6) 0.1304(4) 0.052(3) Uiso 0.50 1 d P B 2
C4 C 1.0900(6) 0.0218(5) 0.1837(2) 0.0608(19) Uani 1 1 d . . .
H4 H 1.1511 0.0463 0.1686 0.073 Uiso 1 1 calc R B .
S5 S 0.5821(8) -0.2459(3) 0.13319(19) 0.0719(14) Uiso 0.50 1 d PD B 2
Na5 Na 0.5353(15) -0.1657(7) -0.0616(4) 0.046(3) Uiso 0.20 1 d P A 3
O5 O 1.1619(12) -0.0056(7) 0.0936(4) 0.062(3) Uiso 0.50 1 d P B 1
C5 C 1.0458(6) 0.0488(5) 0.2239(3) 0.064(2) Uani 1 1 d . B .
S6 S 0.552(2) -0.2453(10) 0.1337(7) 0.198(18) Uiso 0.25 1 d PD B 3
O6 O 1.1384(12) -0.0213(7) 0.0839(4) 0.063(3) Uiso 0.50 1 d P B 2
C6 C 0.9520(7) 0.0126(5) 0.2451(3) 0.071(2) Uani 1 1 d . . .
S7 S 0.6269(11) -0.2502(5) 0.1432(4) 0.075(3) Uiso 0.25 1 d PD B 1
O7 O 0.9045(7) 0.0456(4) 0.2828(2) 0.098(2) Uani 1 1 d . B .
H50 H 0.8891 0.0159 0.3029 0.117 Uiso 1 1 calc R . .
C7 C 1.0937(6) 0.1154(5) 0.2440(2) 0.0724(19) Uani 1 1 d . . .
H7B H 1.0795 0.1147 0.2772 0.087 Uiso 1 1 calc R B .
H7A H 1.1797 0.1161 0.2392 0.087 Uiso 1 1 calc R . .
O8 O 1.1263(4) 0.2496(3) 0.08844(15) 0.0578(12) Uani 1 1 d . . .
C8 C 1.0441(6) 0.1802(4) 0.2253(2) 0.0595(18) Uani 1 1 d . B .
O9 O 1.2217(4) 0.3383(3) 0.13161(15) 0.0605(13) Uani 1 1 d . . .
C9 C 1.0920(5) 0.2102(4) 0.1863(2) 0.0492(15) Uani 1 1 d . . .
H9 H 1.1555 0.1877 0.1713 0.059 Uiso 1 1 calc R B .
O10 O 1.0283(5) 0.3592(3) 0.10244(19) 0.0762(16) Uani 1 1 d . . .
C10 C 1.0488(5) 0.2719(4) 0.16937(19) 0.0447(14) Uani 1 1 d . B .
O11 O 0.9152(18) 0.1838(15) 0.2896(6) 0.068(3) Uani 0.50 1 d P B 2
H51 H 0.9501 0.1453 0.2920 0.081 Uiso 0.50 1 calc PR B 2
C11 C 0.9611(5) 0.3075(4) 0.1924(2) 0.0479(14) Uani 1 1 d . . .
H11 H 0.9348 0.3514 0.1813 0.057 Uiso 1 1 calc R B .
O12 O 0.8816(17) 0.1903(15) 0.2784(6) 0.068(3) Uani 0.50 1 d P B 1
H52 H 0.9095 0.1517 0.2866 0.081 Uiso 0.50 1 calc PR B 1
C12 C 0.9116(5) 0.2798(4) 0.2313(2) 0.0568(19) Uani 1 1 d . B .
O13 O 0.7299(18) 0.4493(10) 0.1100(7) 0.057(4) Uiso 0.25 1 d P . 1
C13 C 0.9493(6) 0.2178(5) 0.2465(2) 0.0621(19) Uani 1 1 d . . .
O14 O 0.6761(10) 0.4955(5) 0.1322(3) 0.058(2) Uiso 0.50 1 d P . 2
C14 C 0.8158(6) 0.3207(4) 0.2564(2) 0.0594(19) Uani 1 1 d . . .
H14B H 0.7985 0.2973 0.2857 0.071 Uiso 1 1 calc R B .
H14A H 0.8453 0.3681 0.2633 0.071 Uiso 1 1 calc R . .
O15 O 0.589(2) 0.5133(10) 0.1459(7) 0.129(6) Uiso 0.50 1 d P . 1
C15 C 0.7047(5) 0.3267(3) 0.22946(19) 0.0451(14) Uani 1 1 d . B .
O16 O 0.482(2) 0.5017(12) 0.1476(8) 0.132(8) Uiso 0.50 1 d P . 2
C16 C 0.6904(6) 0.3806(4) 0.19705(19) 0.0530(15) Uani 1 1 d . . .
H16 H 0.7521 0.4131 0.1923 0.064 Uiso 1 1 calc R B .
O17 O 0.4549(16) 0.4889(9) 0.1363(6) 0.033(3) Uiso 0.25 1 d P . 1
C17 C 0.5872(6) 0.3865(4) 0.17199(19) 0.0547(15) Uani 1 1 d . . .
O18 O 0.5455(5) 0.4196(3) 0.08969(18) 0.0656(13) Uiso 1 1 d . . .
C18 C 0.4959(6) 0.3412(3) 0.18021(18) 0.0475(13) Uani 1 1 d . . .
H18 H 0.4240 0.3469 0.1642 0.057 Uiso 1 1 calc R B .
O19 O 0.6234(4) 0.2242(3) 0.26310(17) 0.0564(11) Uani 1 1 d . B .
H53 H 0.6928 0.2094 0.2626 0.068 Uiso 1 1 calc R . .
C19 C 0.5069(6) 0.2876(3) 0.21132(18) 0.0414(12) Uani 1 1 d . B .
O20 O 0.5438(4) 0.1485(3) 0.04897(14) 0.0511(10) Uani 1 1 d . . .
C20 C 0.6134(5) 0.2805(3) 0.23419(19) 0.0427(13) Uani 1 1 d . . .
O21 O 0.3344(4) 0.1645(2) 0.04611(14) 0.0471(9) Uani 1 1 d . . .
C21 C 0.4073(5) 0.2381(4) 0.2195(2) 0.0456(14) Uani 1 1 d . . .
H21A H 0.3329 0.2614 0.2110 0.055 Uiso 1 1 calc R B .
H21B H 0.4035 0.2272 0.2524 0.055 Uiso 1 1 calc R . .
O22 O 0.4155(5) 0.0486(2) 0.04290(16) 0.0637(13) Uani 1 1 d . . .
C22 C 0.4178(4) 0.1702(3) 0.19293(18) 0.0361(11) Uani 1 1 d . B .
O23 O 0.4241(4) 0.0994(2) 0.26061(15) 0.0582(11) Uani 1 1 d . B .
H54 H 0.4695 0.1299 0.2712 0.070 Uiso 1 1 calc R . .
C23 C 0.4215(5) 0.1734(3) 0.14563(19) 0.0375(11) Uani 1 1 d . . .
H23 H 0.4237 0.2173 0.1306 0.045 Uiso 1 1 calc R B .
O24 O 0.5256(19) -0.2361(9) 0.1079(7) 0.108(5) Uiso 0.50 1 d P B 2
C24 C 0.4220(4) 0.1121(3) 0.12045(17) 0.0372(10) Uani 1 1 d . B .
O25 O 0.455(2) -0.2345(12) 0.1087(8) 0.070(6) Uiso 0.25 1 d PD B 3
C25 C 0.4170(5) 0.0471(3) 0.1409(2) 0.0438(13) Uani 1 1 d . . .
H25 H 0.4143 0.0059 0.1229 0.053 Uiso 1 1 calc R B .
O26 O 0.5691(12) -0.3052(5) 0.1605(4) 0.116(3) Uiso 0.75 1 d PD . .
C26 C 0.4159(5) 0.0432(3) 0.1886(2) 0.0413(12) Uani 1 1 d . B .
O27 O 0.640(2) -0.3103(10) 0.1719(7) 0.071(6) Uiso 0.25 1 d PD B 1
C27 C 0.4204(4) 0.1050(3) 0.21396(18) 0.0430(12) Uani 1 1 d . . .
O28 O 0.6957(13) -0.2538(9) 0.1099(5) 0.081(4) Uiso 0.50 1 d PD B 2
C28 C 0.4031(6) -0.0250(4) 0.2104(3) 0.0553(17) Uani 1 1 d . . .
H28A H 0.3326 -0.0482 0.1978 0.066 Uiso 1 1 calc R B .
H28B H 0.3895 -0.0178 0.2434 0.066 Uiso 1 1 calc R . .
O29 O 0.702(4) -0.225(3) 0.1090(14) 0.131(17) Uiso 0.25 1 d PD B 1
C29 C 0.5064(5) -0.0727(3) 0.2046(2) 0.0452(13) Uani 1 1 d . B .
O30 O 0.634(3) -0.2346(16) 0.0988(9) 0.087(7) Uiso 0.25 1 d PD B 3
C30 C 0.5003(8) -0.1277(3) 0.1754(3) 0.0652(19) Uani 1 1 d . . .
H30 H 0.4307 -0.1347 0.1581 0.078 Uiso 1 1 calc R B .
O31 O 0.6262(4) -0.0050(3) 0.25715(17) 0.0570(12) Uani 1 1 d . . .
H55 H 0.5637 0.0182 0.2581 0.068 Uiso 1 1 calc R . .
C31 C 0.5936(9) -0.1740(4) 0.1703(3) 0.079(2) Uani 1 1 d D B .
O32 O 0.551(2) 0.5074(10) 0.0029(7) 0.052(5) Uiso 0.25 1 d P E 1
C32 C 0.6958(9) -0.1594(5) 0.1955(3) 0.086(3) Uani 1 1 d . B 2
H32 H 0.7604 -0.1904 0.1924 0.103 Uiso 1 1 calc R . .
O33 O 0.5043(12) 0.5067(5) -0.0078(4) 0.044(2) Uiso 0.50 1 d P E 2
C33 C 0.7082(6) -0.1054(4) 0.2232(2) 0.0551(16) Uani 1 1 d . . .
O34 O 0.4729(19) 0.4990(11) -0.0158(8) 0.050(6) Uiso 0.25 1 d P E 3
C34 C 0.6126(6) -0.0593(3) 0.2284(2) 0.0500(15) Uani 1 1 d . B .
O35 O 0.5576(4) 0.3861(3) -0.06490(13) 0.0544(10) Uani 1 1 d . E .
C35 C 0.8172(7) -0.0952(5) 0.2507(3) 0.077(3) Uani 1 1 d . B .
H35A H 0.8514 -0.1414 0.2576 0.092 Uiso 1 1 calc R . .
H35B H 0.7955 -0.0732 0.2800 0.092 Uiso 1 1 calc R . .
O36 O 0.325(5) 0.3954(17) -0.0301(18) 0.057(11) Uani 0.20 1 d P C 1
C36 C 0.2854(9) 0.4417(6) -0.0924(4) 0.059(2) Uiso 0.80 1 d P D 2
H36 H 0.3000 0.4807 -0.0732 0.071 Uiso 0.80 1 calc PR D 2
O37 O 0.3202(9) 0.3677(5) -0.0304(4) 0.044(2) Uani 0.80 1 d P D 2
C37 C 0.2512(14) 0.4502(8) -0.1391(6) 0.091(4) Uiso 0.80 1 d P D 2
H37 H 0.2386 0.4951 -0.1519 0.109 Uiso 0.80 1 calc PR D 2
O38 O 0.5438(4) 0.2688(2) -0.00267(14) 0.0496(11) Uani 1 1 d . E .
C38 C 0.2385(11) 0.3952(8) -0.1623(4) 0.076(3) Uiso 0.80 1 d P D 2
H38 H 0.2222 0.4000 -0.1939 0.091 Uiso 0.80 1 calc PR D 2
O39 O 0.3781(4) 0.3055(2) 0.06177(13) 0.0440(9) Uani 1 1 d . E .
C39 C 0.2465(12) 0.3318(7) -0.1457(4) 0.070(3) Uiso 0.80 1 d P D 2
H39 H 0.2312 0.2931 -0.1650 0.084 Uiso 0.80 1 calc PR D 2
O40 O 0.3315(5) 0.4572(3) 0.05062(17) 0.0605(12) Uani 1 1 d . E .
C40 C 0.2772(8) 0.3198(6) -0.0999(3) 0.046(2) Uiso 0.80 1 d P D 2
O41 O 0.6913(4) 0.3907(3) 0.01806(19) 0.0769(15) Uani 1 1 d . E .
C41 C 0.2850(11) 0.2525(6) -0.0810(4) 0.066(3) Uiso 0.80 1 d P D 2
H41A H 0.3656 0.2440 -0.0706 0.100 Uiso 0.80 1 calc PR D 2
H41B H 0.2638 0.2178 -0.1040 0.100 Uiso 0.80 1 calc PR D 2
H41C H 0.2312 0.2487 -0.0550 0.100 Uiso 0.80 1 calc PR D 2
O42 O 0.6123(11) 0.0650(7) -0.0286(4) 0.045(3) Uiso 0.50 1 d P . .
C42 C 0.277(3) 0.4624(11) -0.0809(7) 0.035(6) Uiso 0.20 1 d PD C 1
H42 H 0.2805 0.4993 -0.0594 0.043 Uiso 0.20 1 calc PR C 1
O43 O 0.596(2) 0.0514(11) -0.0304(8) 0.107(8) Uiso 0.50 1 d P . .
C43 C 0.2529(15) 0.4697(9) -0.1279(5) 0.010(3) Uiso 0.20 1 d PD C 1
H43 H 0.2454 0.5167 -0.1377 0.012 Uiso 0.20 1 calc PR C 1
O44 O 0.3488(8) 0.0501(5) -0.0747(3) 0.0498(19) Uiso 0.50 1 d P . .
C44 C 0.2377(15) 0.4205(10) -0.1627(6) 0.009(3) Uiso 0.20 1 d PD C 1
H44 H 0.2236 0.4343 -0.1933 0.010 Uiso 0.20 1 calc PR C 1
O45 O 0.530(2) -0.0813(10) -0.0856(7) 0.064(5) Uiso 0.25 1 d P . .
C45 C 0.2442(16) 0.3514(10) -0.1506(6) 0.008(4) Uiso 0.20 1 d PD C 1
H45 H 0.2281 0.3142 -0.1710 0.010 Uiso 0.20 1 calc PR C 1
O46 O 0.2846(17) -0.0630(10) 0.0087(7) 0.133(6) Uiso 0.50 1 d P . .
C46 C 0.277(2) 0.3416(13) -0.1055(6) 0.023(5) Uiso 0.20 1 d PD C 1
O47 O 0.352(3) -0.0862(16) 0.0459(11) 0.052(7) Uiso 0.15 1 d P . .
C47 C 0.293(4) 0.2732(17) -0.0913(15) 0.065(11) Uiso 0.20 1 d PD C 1
H47A H 0.2332 0.2433 -0.1054 0.098 Uiso 0.20 1 calc PR C 1
H47B H 0.2859 0.2707 -0.0581 0.098 Uiso 0.20 1 calc PR C 1
H47C H 0.3712 0.2573 -0.1005 0.098 Uiso 0.20 1 calc PR C 1
O48 O 0.401(4) -0.111(2) 0.0582(14) 0.084(10) Uiso 0.15 1 d P . .
O49 O 0.591(3) -0.0997(16) 0.0260(10) 0.103(8) Uiso 0.25 1 d P . .
O50 O 0.416(6) -0.167(3) -0.044(2) 0.19(2) Uiso 0.25 1 d P . .
O51 O 0.454(3) -0.1735(16) 0.0025(11) 0.106(9) Uiso 0.25 1 d P . .
O52 O 0.479(3) -0.2486(13) -0.1311(9) 0.088(7) Uiso 0.25 1 d P . .
O53 O 0.728(4) -0.2473(18) -0.1044(12) 0.122(11) Uiso 0.25 1 d P . .
O54 O 0.563(4) -0.287(2) -0.0164(15) 0.143(13) Uiso 0.25 1 d P . .
O55 O 0.841(5) -0.198(2) -0.0237(17) 0.162(16) Uiso 0.25 1 d P . .
O56 O 0.7784(11) -0.1206(7) 0.0716(4) 0.077(3) Uiso 0.50 1 d P . .
O57 O 0.607(4) -0.0308(18) 0.3623(12) 0.107(10) Uiso 0.25 1 d P F 3
O58 O 0.7857(15) -0.0112(8) 0.3526(5) 0.096(4) Uiso 0.50 1 d P G 2
O59 O 0.852(2) -0.0093(11) 0.3639(8) 0.065(5) Uiso 0.25 1 d P H 1
O60 O 0.373(2) 0.6232(12) 0.0339(8) 0.078(6) Uiso 0.25 1 d P . 2
O61 O 0.476(3) 0.6054(14) 0.0545(9) 0.095(7) Uiso 0.25 1 d P I 1
O62 O 0.332(3) 0.6267(14) 0.1588(9) 0.088(7) Uiso 0.25 1 d P . .
O63 O 0.8044(16) 0.6132(9) 0.1370(6) 0.120(5) Uiso 0.50 1 d P . .
S3A S 0.5416(8) 0.4570(4) 0.1301(2) 0.043(2) Uiso 0.25 1 d P . 1
S3B S 0.5780(6) 0.4518(3) 0.12992(15) 0.0439(11) Uiso 0.50 1 d P . 2
S3C S 0.6116(10) 0.4415(6) 0.1310(4) 0.066(3) Uiso 0.25 1 d P . 1

loop_
_atom_site_aniso_label
_atom_site_aniso_U_11
_atom_site_aniso_U_22
_atom_site_aniso_U_33
_atom_site_aniso_U_23
_atom_site_aniso_U_13
_atom_site_aniso_U_12
Eu1 0.03629(12) 0.05016(14) 0.03427(12) 0.00338(12) 0.00737(10) 0.00303(11)
S1 0.0482(10) 0.0823(12) 0.0608(10) 0.0210(9) -0.0092(8) 0.0028(9)
C1 0.033(3) 0.100(6) 0.085(5) 0.057(5) 0.004(4) 0.008(4)
S2 0.0267(6) 0.0705(9) 0.0405(7) -0.0055(7) 0.0051(5) -0.0015(6)
Na2 0.038(2) 0.059(3) 0.059(3) -0.015(2) 0.003(2) -0.005(2)
C2 0.036(4) 0.075(4) 0.069(4) 0.022(4) -0.009(3) 0.003(3)
Na3 0.109(8) 0.050(5) 0.063(5) 0.002(4) -0.010(5) 0.002(5)
C3 0.039(4) 0.091(5) 0.061(4) 0.038(4) 0.001(3) 0.012(3)
S4 0.0356(6) 0.0470(7) 0.0412(6) 0.0002(6) 0.0002(5) 0.0020(6)
C4 0.033(3) 0.094(5) 0.055(4) 0.023(4) 0.001(3) 0.006(3)
C5 0.034(4) 0.102(6) 0.056(4) 0.037(4) 0.009(3) 0.003(3)
C6 0.053(5) 0.097(6) 0.063(4) 0.037(4) 0.016(3) 0.021(4)
O7 0.088(5) 0.125(5) 0.080(4) 0.040(4) 0.043(4) 0.013(4)
C7 0.050(4) 0.117(6) 0.051(3) 0.009(5) 0.006(3) -0.006(5)
O8 0.050(3) 0.085(3) 0.038(2) -0.006(2) 0.0008(19) -0.009(2)
C8 0.037(4) 0.091(5) 0.050(4) 0.002(3) 0.003(3) -0.013(3)
O9 0.038(2) 0.101(4) 0.043(2) -0.017(2) 0.0111(17) -0.025(2)
C9 0.024(3) 0.086(5) 0.038(3) -0.010(3) 0.002(2) -0.003(3)
O10 0.054(3) 0.093(4) 0.082(3) 0.021(3) 0.030(3) 0.027(3)
C10 0.026(3) 0.074(4) 0.034(3) -0.008(3) 0.004(2) -0.012(3)
O11 0.051(10) 0.118(6) 0.033(8) 0.015(7) 0.002(5) 0.005(8)
C11 0.027(3) 0.074(4) 0.043(3) -0.018(3) -0.001(2) -0.009(3)
O12 0.051(10) 0.118(6) 0.033(8) 0.015(7) 0.002(5) 0.005(8)
C12 0.028(3) 0.089(5) 0.054(4) -0.033(4) 0.006(3) -0.019(3)
C13 0.040(4) 0.099(6) 0.047(4) 0.004(4) 0.015(3) -0.006(4)
C14 0.038(3) 0.095(5) 0.045(3) -0.030(3) 0.005(3) -0.009(3)
C15 0.034(3) 0.065(4) 0.036(3) -0.028(3) 0.009(2) -0.007(2)
C16 0.054(3) 0.068(4) 0.037(3) -0.023(3) 0.011(2) -0.020(3)
C17 0.074(4) 0.056(3) 0.034(3) -0.007(3) 0.001(2) -0.020(4)
C18 0.054(4) 0.051(3) 0.037(2) -0.011(2) -0.004(3) -0.006(3)
O19 0.041(2) 0.065(3) 0.062(3) -0.002(2) -0.004(2) 0.002(2)
C19 0.040(3) 0.047(3) 0.038(2) -0.010(2) 0.003(2) 0.002(2)
O20 0.033(2) 0.074(3) 0.046(2) 0.011(2) 0.0054(16) -0.0001(19)
C20 0.039(3) 0.057(3) 0.032(3) -0.016(3) 0.004(2) 0.003(3)
O21 0.037(2) 0.055(2) 0.050(2) -0.0048(19) -0.0068(17) 0.0041(18)
C21 0.028(3) 0.070(4) 0.039(3) -0.004(3) 0.003(2) -0.004(3)
O22 0.089(4) 0.052(2) 0.050(2) -0.006(2) -0.001(3) 0.001(2)
C22 0.023(2) 0.044(3) 0.041(3) 0.007(2) 0.0024(19) 0.000(2)
O23 0.057(3) 0.069(3) 0.048(2) 0.013(2) 0.000(2) -0.002(2)
C23 0.034(3) 0.038(3) 0.041(3) 0.006(2) 0.003(2) -0.002(2)
C24 0.028(2) 0.045(2) 0.040(2) 0.000(2) 0.0027(17) -0.003(2)
C25 0.032(3) 0.050(3) 0.050(3) 0.001(3) 0.002(2) -0.008(2)
C26 0.021(2) 0.049(3) 0.054(3) 0.011(3) -0.002(2) -0.003(2)
C27 0.022(2) 0.065(4) 0.042(3) 0.013(3) 0.0005(18) -0.004(2)
C28 0.040(3) 0.058(4) 0.068(4) 0.019(3) 0.009(3) -0.007(3)
C29 0.035(3) 0.051(3) 0.050(3) 0.016(2) 0.004(3) -0.004(2)
C30 0.069(5) 0.060(4) 0.067(4) 0.006(3) 0.010(4) -0.009(4)
O31 0.046(3) 0.070(3) 0.055(3) 0.009(2) 0.003(2) -0.007(2)
C31 0.071(6) 0.067(5) 0.100(6) -0.002(4) 0.028(5) -0.004(4)
C32 0.079(6) 0.077(5) 0.102(7) 0.032(5) 0.055(6) 0.029(5)
C33 0.044(3) 0.055(4) 0.066(4) 0.021(3) 0.012(3) 0.003(3)
C34 0.038(3) 0.053(3) 0.059(4) 0.022(3) 0.011(3) -0.003(3)
O35 0.063(3) 0.061(2) 0.0397(19) 0.007(2) 0.0170(17) 0.017(2)
C35 0.042(4) 0.099(6) 0.090(6) 0.058(5) 0.005(4) 0.001(4)
O36 0.08(2) 0.05(2) 0.035(14) 0.013(18) 0.011(13) -0.006(19)
O37 0.035(3) 0.062(5) 0.035(3) 0.009(5) -0.001(2) -0.006(4)
O38 0.054(3) 0.051(2) 0.044(2) -0.0032(17) 0.0130(18) 0.0049(18)
O39 0.033(2) 0.058(2) 0.041(2) 0.0014(17) 0.0111(16) -0.0001(17)
O40 0.053(3) 0.067(3) 0.061(3) -0.008(2) 0.010(2) 0.015(2)
O41 0.042(2) 0.106(4) 0.082(4) -0.025(4) 0.009(2) -0.005(3)

loop_
_atom_type_symbol
_atom_type_description
_atom_type_scat_dispersion_real
_atom_type_scat_dispersion_imag
_atom_type_scat_source
C C 0.0033 0.0016 'International Tables Vol C Tables 4.2.6.8 and 6.1.1.4'
H H 0.0000 0.0000 'International Tables Vol C Tables 4.2.6.8 and 6.1.1.4'
N N 0.0061 0.0033 'International Tables Vol C Tables 4.2.6.8 and 6.1.1.4'
O O 0.0106 0.0060 'International Tables Vol C Tables 4.2.6.8 and 6.1.1.4'
S S 0.1246 0.1234 'International Tables Vol C Tables 4.2.6.8 and 6.1.1.4'
Eu Eu -0.1578 3.6682 'International Tables Vol C Tables 4.2.6.8 and 6.1.1.4'
Na Na 0.0362 0.0249 'International Tables Vol C Tables 4.2.6.8 and 6.1.1.4'

loop_
_geom_angle_atom_site_label_1
_geom_angle_atom_site_label_2
_geom_angle_atom_site_label_3
_geom_angle
_geom_angle_site_symmetry_1
_geom_angle_site_symmetry_3
_geom_angle_publ_flag
O36 Eu1 O37 13.4(8) . . ?
O36 Eu1 O34 70.3(10) . . ?
O37 Eu1 O34 83.3(6) . . ?
O36 Eu1 O41 146.1(13) . . ?
O37 Eu1 O41 146.8(3) . . ?
O34 Eu1 O41 92.0(6) . . ?
O36 Eu1 O39 89.1(11) . . ?
O37 Eu1 O39 80.1(3) . . ?
O34 Eu1 O39 142.0(5) . . ?
O41 Eu1 O39 119.82(19) . . ?
O36 Eu1 O38 100.5(10) . . ?
O37 Eu1 O38 88.1(3) . . ?
O34 Eu1 O38 143.1(5) . . ?
O41 Eu1 O38 76.08(19) . . ?
O39 Eu1 O38 70.19(14) . . ?
O36 Eu1 O18 138.7(13) . . ?
O37 Eu1 O18 143.2(3) . . ?
O34 Eu1 O18 96.7(6) . . ?
O41 Eu1 O18 69.92(19) . . ?
O39 Eu1 O18 77.69(16) . . ?
O38 Eu1 O18 110.98(16) . . ?
O36 Eu1 O33 81.1(9) . . ?
O37 Eu1 O33 94.0(4) . . ?
O34 Eu1 O33 10.8(6) . . ?
O41 Eu1 O33 83.1(4) . . ?
O39 Eu1 O33 145.3(3) . . ?
O38 Eu1 O33 144.3(3) . . ?
O18 Eu1 O33 88.0(3) . . ?
O36 Eu1 O40 68.7(13) . . ?
O37 Eu1 O40 76.2(3) . . ?
O34 Eu1 O40 67.3(5) . . ?
O41 Eu1 O40 131.83(19) . . ?
O39 Eu1 O40 75.68(16) . . ?
O38 Eu1 O40 144.41(16) . . ?
O18 Eu1 O40 70.12(18) . . ?
O33 Eu1 O40 69.7(3) . . ?
O36 Eu1 O32 95.6(10) . . ?
O37 Eu1 O32 108.5(6) . . ?
O34 Eu1 O32 25.2(8) . . ?
O41 Eu1 O32 70.2(6) . . ?
O39 Eu1 O32 147.2(5) . . ?
O38 Eu1 O32 139.7(5) . . ?
O18 Eu1 O32 77.5(5) . . ?
O33 Eu1 O32 14.5(5) . . ?
O40 Eu1 O32 75.9(5) . . ?
O36 Eu1 O35 74.1(14) . . ?
O37 Eu1 O35 74.8(3) . . ?
O34 Eu1 O35 70.2(5) . . ?
O41 Eu1 O35 72.73(18) . . ?
O39 Eu1 O35 135.57(16) . . ?
O38 Eu1 O35 72.93(15) . . ?
O18 Eu1 O35 139.84(18) . . ?
O33 Eu1 O35 73.3(3) . . ?
O40 Eu1 O35 130.48(16) . . ?
O32 Eu1 O35 76.4(5) . . ?
O6 S1 O3 120.7(9) . . ?
O6 S1 O1 90.2(9) . . ?
O3 S1 O1 114.4(10) . . ?
O6 S1 O4 111.0(7) . . ?
O3 S1 O4 18.7(8) . . ?
O1 S1 O4 132.7(9) . . ?
O6 S1 O5 18.3(7) . . ?
O3 S1 O5 117.0(8) . . ?
O1 S1 O5 107.1(8) . . ?
O4 S1 O5 102.7(7) . . ?
O6 S1 O2 111.2(8) . . ?
O3 S1 O2 88.1(8) . . ?
O1 S1 O2 27.4(7) . . ?
O4 S1 O2 106.8(7) . . ?
O5 S1 O2 129.4(7) . . ?
O6 S1 C3 112.1(6) . . ?
O3 S1 C3 112.5(7) . . ?
O1 S1 C3 103.8(7) . . ?
O4 S1 C3 105.9(5) . . ?
O5 S1 C3 100.4(6) . . ?
O2 S1 C3 109.5(6) . . ?
O50 Na1 O45 74.6(19) . . ?
O50 Na1 O51 38.9(19) . . ?
O45 Na1 O51 95.3(10) . . ?
O50 Na1 O54 86(2) . . ?
O45 Na1 O54 160.5(12) . . ?
O51 Na1 O54 66.5(13) . . ?
O50 Na1 O53 149(2) . . ?
O45 Na1 O53 115.2(10) . . ?
O51 Na1 O53 149.4(11) . . ?
O54 Na1 O53 83.4(13) . . ?
O50 Na1 O52 82.4(19) . . ?
O45 Na1 O52 93.0(8) . . ?
O51 Na1 O52 114.0(11) . . ?
O54 Na1 O52 88.6(11) . . ?
O53 Na1 O52 68.0(11) . . ?
O50 Na1 O49 77.8(19) . . ?
O45 Na1 O49 81.6(8) . . ?
O51 Na1 O49 48.2(10) . . ?
O54 Na1 O49 90.4(12) . . ?
O53 Na1 O49 131.5(11) . . ?
O52 Na1 O49 160.1(9) . . ?
O36 N1 C46 141(2) . . ?
O36 N1 C42 100(2) . . ?
C46 N1 C42 119.5(17) . . ?
C6 C1 C2 120.3(7) . . ?
C6 C1 C35 123.2(9) . . ?
C2 C1 C35 116.5(9) . . ?
O8 S2 O9 111.0(3) . . ?
O8 S2 O10 113.0(3) . . ?
O9 S2 O10 111.1(4) . . ?
O8 S2 C10 106.6(3) . . ?
O9 S2 C10 107.6(3) . . ?
O10 S2 C10 107.3(3) . . ?
O49 Na2 O47 84.2(13) . . ?
O49 Na2 O46 119.0(11) . . ?
O47 Na2 O46 36.5(10) . . ?
O49 Na2 O51 60.0(12) . . ?
O47 Na2 O51 61.7(11) . . ?
O46 Na2 O51 75.4(10) . . ?
O49 Na2 O48 64.9(15) . . ?
O47 Na2 O48 19.4(11) . . ?
O46 Na2 O48 54.9(12) . . ?
O51 Na2 O48 51.4(13) . . ?
O49 Na2 O43 99.2(11) . . ?
O47 Na2 O43 143.0(10) . . ?
O46 Na2 O43 134.4(8) . . ?
O51 Na2 O43 149.8(10) . . ?
O48 Na2 O43 143.1(12) . . ?
O49 Na2 O45 100.3(11) . . ?
O47 Na2 O45 137.0(9) . . ?
O46 Na2 O45 114.3(8) . . ?
O51 Na2 O45 83.5(9) . . ?
O48 Na2 O45 134.5(12) . . ?
O43 Na2 O45 79.0(7) . . ?
O49 Na2 O22 105.3(9) . . ?
O47 Na2 O22 69.1(8) . . ?
O46 Na2 O22 72.2(5) . . ?
O51 Na2 O22 129.3(8) . . ?
O48 Na2 O22 78.0(11) . . ?
O43 Na2 O22 74.6(6) . . ?
O45 Na2 O22 145.6(5) . . ?
O49 Na2 O50 86.6(16) . . ?
O47 Na2 O50 80.6(16) . . ?
O46 Na2 O50 73.9(15) . . ?
O51 Na2 O50 32.8(14) . . ?
O48 Na2 O50 78.3(17) . . ?
O43 Na2 O50 136.2(15) . . ?
O45 Na2 O50 57.3(14) . . ?
O22 Na2 O50 145.7(14) . . ?
O49 Na2 O42 97.8(10) . . ?
O47 Na2 O42 140.5(8) . . ?
O46 Na2 O42 134.2(6) . . ?
O51 Na2 O42 150.4(9) . . ?
O48 Na2 O42 140.2(11) . . ?
O43 Na2 O42 2.9(7) . . ?
O45 Na2 O42 81.7(6) . . ?
O22 Na2 O42 72.4(3) . . ?
O50 Na2 O42 138.9(14) . . ?
C40 N2 C36 125.4(9) . . ?
C40 N2 O37 119.0(8) . . ?
C36 N2 O37 115.4(8) . . ?
C1 C2 C3 120.0(8) . . ?
O43 Na3 O22 86.1(8) . . ?
O43 Na3 O42 3.1(9) . . ?
O22 Na3 O42 83.1(5) . . ?
O43 Na3 O46 158.5(10) . . ?
O22 Na3 O46 73.7(6) . . ?
O42 Na3 O46 155.6(7) . . ?
O43 Na3 O45 88.1(9) . . ?
O22 Na3 O45 174.2(8) . . ?
O42 Na3 O45 91.1(7) . . ?
O46 Na3 O45 112.1(8) . . ?
O43 Na3 O44 86.5(8) . . ?
O22 Na3 O44 95.7(4) . . ?
O42 Na3 O44 86.7(5) . . ?
O46 Na3 O44 88.2(7) . . ?
O45 Na3 O44 84.5(6) . . ?
O43 Na3 O49 93.2(11) . . ?
O22 Na3 O49 93.4(8) . . ?
O42 Na3 O49 93.5(9) . . ?
O46 Na3 O49 95.2(9) . . ?
O45 Na3 O49 86.3(9) . . ?
O44 Na3 O49 170.9(9) . . ?
O43 Na3 O47 142.1(11) . . ?
O22 Na3 O47 65.3(7) . . ?
O42 Na3 O47 139.8(9) . . ?
O46 Na3 O47 32.1(9) . . ?
O45 Na3 O47 119.6(9) . . ?
O44 Na3 O47 119.2(9) . . ?
O49 Na3 O47 65.7(11) . . ?
O43 Na3 O48 133.3(12) . . ?
O22 Na3 O48 70.5(9) . . ?
O42 Na3 O48 131.8(10) . . ?
O46 Na3 O48 46.2(10) . . ?
O45 Na3 O48 113.4(11) . . ?
O44 Na3 O48 134.2(11) . . ?
O49 Na3 O48 50.5(12) . . ?
O47 Na3 O48 15.2(10) . . ?
O43 Na3 O50 136.0(15) . . ?
O22 Na3 O50 133.0(13) . . ?
O42 Na3 O50 138.8(14) . . ?
O46 Na3 O50 65.5(14) . . ?
O45 Na3 O50 52.2(13) . . ?
O44 Na3 O50 105.0(13) . . ?
O49 Na3 O50 69.1(14) . . ?
O47 Na3 O50 67.7(14) . . ?
O48 Na3 O50 64.7(15) . . ?
C4 C3 C2 119.1(8) . . ?
C4 C3 S1 121.3(6) . . ?
C2 C3 S1 119.5(7) . . ?
O22 S4 O20 112.9(3) . . ?
O22 S4 O21 112.3(3) . . ?
O20 S4 O21 110.8(2) . . ?
O22 S4 C24 106.6(3) . . ?
O20 S4 C24 107.2(2) . . ?
O21 S4 C24 106.6(2) . . ?
O50 Na4 O45 63.7(17) . . ?
O50 Na4 O54 79.1(19) . . ?
O45 Na4 O54 142.3(14) . . ?
O50 Na4 O53 131.4(19) . . ?
O45 Na4 O53 112.4(11) . . ?
O54 Na4 O53 86.8(14) . . ?
O50 Na4 O51 35.5(16) . . ?
O45 Na4 O51 86.5(10) . . ?
O54 Na4 O51 64.8(13) . . ?
O53 Na4 O51 149.2(13) . . ?
O50 Na4 O55 157(2) . . ?
O45 Na4 O55 127.8(12) . . ?
O54 Na4 O55 89.2(15) . . ?
O53 Na4 O55 66.9(14) . . ?
O51 Na4 O55 121.3(14) . . ?
O50 Na4 O49 76.8(17) . . ?
O45 Na4 O49 82.4(9) . . ?
O54 Na4 O49 95.8(12) . . ?
O53 Na4 O49 151.4(14) . . ?
O51 Na4 O49 50.4(10) . . ?
O55 Na4 O49 84.7(13) . . ?
C3 C4 C5 122.5(7) . . ?
O24 S5 O26 120.7(13) . . ?
O24 S5 O28 103.9(13) . . ?
O26 S5 O28 106.0(10) . . ?
O24 S5 C31 111.0(12) . . ?
O26 S5 C31 106.8(6) . . ?
O28 S5 C31 107.6(9) . . ?
O50 Na5 O45 97(3) . . ?
O50 Na5 O51 43(2) . . ?
O45 Na5 O51 114.0(13) . . ?
O50 Na5 O52 92(3) . . ?
O45 Na5 O52 103.5(10) . . ?
O51 Na5 O52 122.5(12) . . ?
O50 Na5 O54 85(3) . . ?
O45 Na5 O54 172.2(13) . . ?
O51 Na5 O54 63.2(13) . . ?
O52 Na5 O54 83.7(11) . . ?
O50 Na5 O49 84(3) . . ?
O45 Na5 O49 87.8(10) . . ?
O51 Na5 O49 48.9(11) . . ?
O52 Na5 O49 168.5(9) . . ?
O54 Na5 O49 85.2(11) . . ?
O50 Na5 O53 146(3) . . ?
O45 Na5 O53 109.8(11) . . ?
O51 Na5 O53 131.8(13) . . ?
O52 Na5 O53 62.6(10) . . ?
O54 Na5 O53 70.7(12) . . ?
O49 Na5 O53 115.9(11) . . ?
C4 C5 C6 117.7(9) . . ?
C4 C5 C7 121.2(6) . . ?
C6 C5 C7 121.0(8) . . ?
O25 S6 O30 97(2) . . ?
O25 S6 O26 123(2) . . ?
O30 S6 O26 116(2) . . ?
O25 S6 C31 115.1(17) . . ?
O30 S6 C31 98.6(17) . . ?
O26 S6 C31 104.5(13) . . ?
C1 C6 O7 124.9(8) . . ?
C1 C6 C5 120.2(8) . . ?
O7 C6 C5 114.9(9) . . ?
O26 S7 O29 147(2) . . ?
O26 S7 O27 36.6(10) . . ?
O29 S7 O27 129(3) . . ?
O26 S7 C31 112.8(9) . . ?
O29 S7 C31 100(2) . . ?
O27 S7 C31 115.9(12) . . ?
C8 C7 C5 115.5(6) . . ?
C9 C8 C13 116.3(7) . . ?
C9 C8 C7 120.3(7) . . ?
C13 C8 C7 123.4(6) . . ?
C10 C9 C8 120.9(6) . . ?
C9 C10 C11 120.4(6) . . ?
C9 C10 S2 119.4(5) . . ?
C11 C10 S2 120.2(5) . . ?
C12 C11 C10 120.6(7) . . ?
C13 C12 C11 119.1(6) . . ?
C13 C12 C14 121.5(7) . . ?
C11 C12 C14 119.4(7) . . ?
S3C O13 O44 166.0(15) . 3 ?
O12 C13 C12 113.7(12) . . ?
O12 C13 C8 123.0(13) . . ?
C12 C13 C8 122.7(6) . . ?
O12 C13 O11 20.5(10) . . ?
C12 C13 O11 126.4(12) . . ?
C8 C13 O11 110.3(11) . . ?
C15 C14 C12 112.9(5) . . ?
S3A O15 S3C 35.2(8) . . ?
C20 C15 C16 116.9(6) . . ?
C20 C15 C14 122.5(7) . . ?
C16 C15 C14 120.5(6) . . ?
C17 C16 C15 120.8(6) . . ?
S3A O17 S3C 6.5(6) . . ?
C18 C17 C16 119.6(6) . . ?
C18 C17 S3C 132.0(7) . . ?
C16 C17 S3C 107.5(7) . . ?
C18 C17 S3B 121.8(6) . . ?
C16 C17 S3B 118.6(6) . . ?
S3C C17 S3B 13.9(4) . . ?
C18 C17 S3A 110.8(6) . . ?
C16 C17 S3A 129.1(6) . . ?
S3C C17 S3A 26.5(5) . . ?
S3B C17 S3A 12.7(3) . . ?
S3B O18 S3A 17.7(4) . . ?
S3B O18 S3C 16.8(5) . . ?
S3A O18 S3C 34.3(6) . . ?
S3B O18 Eu1 169.0(4) . . ?
S3A O18 Eu1 156.0(5) . . ?
S3C O18 Eu1 166.4(6) . . ?
C17 C18 C19 121.1(6) . . ?
C18 C19 C20 118.1(6) . . ?
C18 C19 C21 120.5(6) . . ?
C20 C19 C21 121.3(5) . . ?
C15 C20 O19 120.3(6) . . ?
C15 C20 C19 123.2(6) . . ?
O19 C20 C19 116.5(5) . . ?
C19 C21 C22 113.6(5) . . ?
S4 O22 Na3 140.7(4) . . ?
S4 O22 Na2 151.2(4) . . ?
Na3 O22 Na2 15.8(2) . . ?
C23 C22 C27 118.7(5) . . ?
C23 C22 C21 118.5(5) . . ?
C27 C22 C21 122.8(5) . . ?
C24 C23 C22 119.7(5) . . ?
C25 C24 C23 122.1(5) . . ?
C25 C24 S4 119.6(4) . . ?
C23 C24 S4 118.4(4) . . ?
C24 C25 C26 118.7(6) . . ?
S7 O26 S5 25.0(5) . . ?
S7 O26 S6 38.3(12) . . ?
S5 O26 S6 14.0(12) . . ?
C27 C26 C25 119.1(5) . . ?
C27 C26 C28 121.7(6) . . ?
C25 C26 C28 119.1(6) . . ?
O23 C27 C22 120.9(6) . . ?
O23 C27 C26 117.7(5) . . ?
C22 C27 C26 121.4(5) . . ?
C26 C28 C29 114.6(5) . . ?
C30 C29 C34 119.6(6) . . ?
C30 C29 C28 120.3(7) . . ?
C34 C29 C28 120.2(6) . . ?
C29 C30 C31 121.5(8) . . ?
C30 C31 C32 116.6(7) . . ?
C30 C31 S7 139.9(9) . . ?
C32 C31 S7 103.4(9) . . ?
C30 C31 S5 120.5(8) . . ?
C32 C31 S5 122.8(8) . . ?
S7 C31 S5 19.7(4) . . ?
C30 C31 S6 110.3(11) . . ?
C32 C31 S6 133.0(11) . . ?
S7 C31 S6 29.6(9) . . ?
S5 C31 S6 11.0(9) . . ?
C33 C32 C31 124.5(7) . . ?
C32 C33 C34 118.3(7) . . ?
C32 C33 C35 121.6(8) . . ?
C34 C33 C35 120.0(7) . . ?
O31 C34 C33 117.5(7) . . ?
O31 C34 C29 123.0(6) . . ?
C33 C34 C29 119.5(7) . . ?
C33 C35 C1 114.6(6) . . ?
N1 O36 Eu1 140(4) . . ?
N2 C36 C37 116.8(11) . . ?
N2 O37 Eu1 134.6(7) . . ?
C38 C37 C36 116.9(13) . . ?
C37 C38 C39 124.2(13) . . ?
C38 C39 C40 121.7(11) . . ?
N2 C40 C39 114.9(10) . . ?
N2 C40 C41 122.2(9) . . ?
C39 C40 C41 122.9(10) . . ?
Na3 O42 Na2 12.7(3) . . ?
N1 C42 C43 108.6(18) . . ?
Na3 O43 Na2 14.3(3) . . ?
C44 C43 C42 131.9(18) . . ?
O13 O44 Na3 145.5(8) 3_455 . ?
C45 C44 C43 117.0(15) . . ?
Na5 O45 Na1 12.0(6) . . ?
Na5 O45 Na4 22.3(7) . . ?
Na1 O45 Na4 11.3(3) . . ?
Na5 O45 Na3 98.5(10) . . ?
Na1 O45 Na3 103.3(8) . . ?
Na4 O45 Na3 100.8(8) . . ?
Na5 O45 Na2 82.8(9) . . ?
Na1 O45 Na2 87.2(7) . . ?
Na4 O45 Na2 85.0(7) . . ?
Na3 O45 Na2 16.1(2) . . ?
C44 C45 C46 113.1(17) . . ?
Na2 O46 Na3 16.7(2) . . ?
C45 C46 C47 117(2) . . ?
C45 C46 N1 129(2) . . ?
C47 C46 N1 114(2) . . ?
Na2 O47 Na3 13.0(3) . . ?
Na2 O48 Na3 8.9(4) . . ?
Na2 O49 Na3 8.4(4) . . ?
Na2 O49 Na4 85.2(11) . . ?
Na3 O49 Na4 87.4(10) . . ?
Na2 O49 Na5 67.6(10) . . ?
Na3 O49 Na5 71.0(8) . . ?
Na4 O49 Na5 19.2(5) . . ?
Na2 O49 Na1 77.6(10) . . ?
Na3 O49 Na1 80.6(9) . . ?
Na4 O49 Na1 9.0(3) . . ?
Na5 O49 Na1 10.4(3) . . ?
Na5 O50 Na1 11.4(9) . . ?
Na5 O50 Na4 16.8(12) . . ?
Na1 O50 Na4 8.3(5) . . ?
Na5 O50 Na2 83(3) . . ?
Na1 O50 Na2 88(2) . . ?
Na4 O50 Na2 82.7(19) . . ?
Na5 O50 Na3 84(3) . . ?
Na1 O50 Na3 91(2) . . ?
Na4 O50 Na3 87.0(19) . . ?
Na2 O50 Na3 11.6(4) . . ?
Na5 O51 Na1 13.3(5) . . ?
Na5 O51 Na2 76.8(10) . . ?
Na1 O51 Na2 84.0(10) . . ?
Na5 O51 Na4 23.5(7) . . ?
Na1 O51 Na4 11.5(4) . . ?
Na2 O51 Na4 83.5(10) . . ?
Na5 O52 Na1 11.4(3) . . ?
Na4 O53 Na1 10.9(4) . . ?
Na4 O53 Na5 16.9(5) . . ?
Na1 O53 Na5 6.6(3) . . ?
Na4 O54 Na1 11.7(4) . . ?
Na4 O54 Na5 20.7(6) . . ?
Na1 O54 Na5 10.0(4) . . ?
O60 O55 Na4 93(2) 3 . ?
S3C S3A O17 164.4(13) . . ?
S3C S3A O15 83.7(14) . . ?
O17 S3A O15 81.9(14) . . ?
S3C S3A O18 79.4(8) . . ?
O17 S3A O18 115.5(11) . . ?
O15 S3A O18 136.6(12) . . ?
S3C S3A C17 58.3(8) . . ?
O17 S3A C17 119.9(10) . . ?
O15 S3A C17 104.3(11) . . ?
O18 S3A C17 100.2(5) . . ?
O18 S3B O14 121.4(6) . . ?
O18 S3B O16 112.0(11) . . ?
O14 S3B O16 100.3(10) . . ?
O18 S3B C17 107.3(4) . . ?
O14 S3B C17 110.2(6) . . ?
O16 S3B C17 104.4(9) . . ?
S3A S3C O15 61.0(12) . . ?
S3A S3C O18 66.4(8) . . ?
O15 S3C O18 114.7(12) . . ?
S3A S3C O13 143.1(13) . . ?
O15 S3C O13 100.9(14) . . ?
O18 S3C O13 98.6(10) . . ?
S3A S3C C17 95.2(9) . . ?
O15 S3C C17 110.9(11) . . ?
O18 S3C C17 109.5(7) . . ?
O13 S3C C17 121.7(11) . . ?
S3A S3C O17 9.0(8) . . ?
O15 S3C O17 52.8(12) . . ?
O18 S3C O17 75.0(8) . . ?
O13 S3C O17 142.3(11) . . ?
C17 S3C O17 94.8(8) . . ?

loop_
_geom_bond_atom_site_label_1
_geom_bond_atom_site_label_2
_geom_bond_distance
_geom_bond_site_symmetry_2
_geom_bond_publ_flag
Eu1 O36 2.24(6) . ?
Eu1 O37 2.307(10) . ?
Eu1 O34 2.34(2) . ?
Eu1 O41 2.369(5) . ?
Eu1 O39 2.402(4) . ?
Eu1 O38 2.404(4) . ?
Eu1 O18 2.407(5) . ?
Eu1 O33 2.414(10) . ?
Eu1 O40 2.447(4) . ?
Eu1 O32 2.473(19) . ?
Eu1 O35 2.476(4) . ?
S1 O6 1.389(12) . ?
S1 O3 1.408(16) . ?
S1 O1 1.409(18) . ?
S1 O4 1.487(11) . ?
S1 O5 1.548(13) . ?
S1 O2 1.550(13) . ?
S1 C3 1.749(9) . ?
Na1 O50 1.88(6) . ?
Na1 O45 2.12(2) . ?
Na1 O51 2.28(3) . ?
Na1 O54 2.40(4) . ?
Na1 O53 2.54(4) . ?
Na1 O52 2.71(3) . ?
Na1 O49 2.95(3) . ?
N1 O36 1.26(6) . ?
N1 C46 1.396(17) . ?
N1 C42 1.410(18) . ?
C1 C6 1.376(13) . ?
C1 C2 1.376(13) . ?
C1 C35 1.554(10) . ?
S2 O8 1.442(5) . ?
S2 O9 1.452(5) . ?
S2 O10 1.455(6) . ?
S2 C10 1.756(6) . ?
Na2 O49 1.92(3) . ?
Na2 O47 2.24(3) . ?
Na2 O46 2.25(2) . ?
Na2 O51 2.43(3) . ?
Na2 O48 2.44(4) . ?
Na2 O43 2.44(2) . ?
Na2 O45 2.44(2) . ?
Na2 O22 2.479(7) . ?
Na2 O50 2.60(6) . ?
Na2 O42 2.734(14) . ?
N2 C40 1.266(12) . ?
N2 C36 1.378(13) . ?
N2 O37 1.391(13) . ?
C2 C3 1.408(10) . ?
Na3 O43 2.05(2) . ?
Na3 O22 2.305(11) . ?
Na3 O42 2.351(17) . ?
Na3 O46 2.35(2) . ?
Na3 O45 2.40(2) . ?
Na3 O44 2.459(13) . ?
Na3 O49 2.52(3) . ?
Na3 O47 2.64(3) . ?
Na3 O48 2.98(4) . ?
Na3 O50 2.98(6) . ?
C3 C4 1.353(12) . ?
S4 O22 1.438(5) . ?
S4 O20 1.461(4) . ?
S4 O21 1.462(4) . ?
S4 C24 1.774(5) . ?
Na4 O50 2.26(7) . ?
Na4 O45 2.33(2) . ?
Na4 O54 2.38(4) . ?
Na4 O53 2.41(4) . ?
Na4 O51 2.41(4) . ?
Na4 O55 2.75(5) . ?
Na4 O49 2.76(3) . ?
C4 C5 1.384(11) . ?
S5 O24 1.00(2) . ?
S5 O26 1.398(11) . ?
S5 O28 1.471(13) . ?
S5 C31 1.762(10) . ?
Na5 O50 1.45(6) . ?
Na5 O45 1.77(2) . ?
Na5 O51 2.10(3) . ?
Na5 O52 2.66(3) . ?
Na5 O54 2.70(4) . ?
Na5 O49 2.94(3) . ?
Na5 O53 2.97(4) . ?
C5 C6 1.418(10) . ?
C5 C7 1.507(13) . ?
S6 O25 1.341(18) . ?
S6 O30 1.399(19) . ?
S6 O26 1.404(17) . ?
S6 C31 1.802(18) . ?
C6 O7 1.384(11) . ?
S7 O26 1.342(12) . ?
S7 O29 1.404(19) . ?
S7 O27 1.435(16) . ?
S7 C31 1.706(11) . ?
C7 C8 1.470(12) . ?
C8 C9 1.393(9) . ?
C8 C13 1.440(10) . ?
C9 C10 1.374(10) . ?
C10 C11 1.387(8) . ?
O11 C13 1.47(2) . ?
C11 C12 1.381(10) . ?
O12 C13 1.32(2) . ?
C12 C13 1.341(11) . ?
C12 C14 1.532(9) . ?
O13 S3C 1.49(2) . ?
O13 O44 1.71(2) 3 ?
O14 S3B 1.397(12) . ?
C14 C15 1.496(9) . ?
O15 S3A 1.29(2) . ?
O15 S3C 1.47(2) . ?
C15 C20 1.373(8) . ?
C15 C16 1.414(10) . ?
O16 S3B 1.54(3) . ?
C16 C17 1.392(10) . ?
O17 S3A 1.175(18) . ?
O17 S3C 2.01(2) . ?
C17 C18 1.376(9) . ?
C17 S3C 1.625(12) . ?
C17 S3B 1.762(8) . ?
C17 S3A 1.901(10) . ?
O18 S3B 1.383(7) . ?
O18 S3A 1.386(9) . ?
O18 S3C 1.487(12) . ?
C18 C19 1.380(8) . ?
O19 C20 1.377(8) . ?
C19 C20 1.393(9) . ?
C19 C21 1.497(8) . ?
C21 C22 1.522(8) . ?
C22 C23 1.391(8) . ?
C22 C27 1.394(8) . ?
O23 C27 1.374(7) . ?
C23 C24 1.387(8) . ?
C24 C25 1.385(8) . ?
C25 C26 1.402(9) . ?
C26 C27 1.401(9) . ?
C26 C28 1.464(8) . ?
C28 C29 1.500(9) . ?
C29 C30 1.361(9) . ?
C29 C34 1.420(9) . ?
C30 C31 1.393(12) . ?
O31 C34 1.350(9) . ?
C31 C32 1.408(15) . ?
C32 C33 1.323(13) . ?
C33 C34 1.411(9) . ?
C33 C35 1.493(11) . ?
C36 C37 1.435(19) . ?
C37 C38 1.26(2) . ?
C38 C39 1.313(18) . ?
C39 C40 1.408(15) . ?
C40 C41 1.407(16) . ?
C42 C43 1.414(18) . ?
C43 C44 1.401(16) . ?
O44 O13 1.71(2) 3_455 ?
C44 C45 1.373(16) . ?
C45 C46 1.387(17) . ?
C46 C47 1.389(19) . ?
O55 O60 1.51(5) 3 ?
O60 O55 1.51(5) 3_455 ?
S3A S3C 0.851(15) . ?
